data_4026606
loop_
_publ_author_name
'Goutam Kumar Kole'
'Geok Kheng Tan'
'Jagadese J. Vittal'

_publ_contact_author
; 
     Dr. Jagadese J. Vittal
     Department of Chemistry
     National University of Singapore
     3 Science Drive 3
     SINGAPORE 117543 
;
_publ_contact_author_email chmjjv@nus.edu.sg
_publ_contact_author_fax '(65) 6779 1691'
_publ_contact_author_phone '(65) 6516 2677'
_publ_section_title
;
 Role of Anions in the Synthesis of Cyclobutane Derivatives via [2 + 2]
 Cycloaddition Reaction in the Solid State and Their Isomerization in
 Solution
;
_journal_name_full 'Journal of Organic Chemistry'
_journal_page_first 7860
_journal_page_last 7865
_journal_paper_doi 10.1021/jo201268p
_journal_volume 76
_journal_year 2011
_chemical_formula_sum 'C16 H14 N2 O4'
_chemical_formula_weight 298.29
_chemical_name_systematic
; 
 ? 
;
_space_group_IT_number 9
_symmetry_cell_setting monoclinic
_symmetry_space_group_name_Hall 'C -2yc'
_symmetry_space_group_name_H-M 'C 1 c 1'
_atom_sites_solution_hydrogens geom
_atom_sites_solution_primary direct
_atom_sites_solution_secondary difmap
_audit_creation_method SHELXL-97
_cell_angle_alpha 90.00
_cell_angle_beta 118.305(3)
_cell_angle_gamma 90.00
_cell_formula_units_Z 4
_cell_length_a 14.723(2)
_cell_length_b 9.6367(14)
_cell_length_c 10.5485(16)
_cell_measurement_reflns_used 2097
_cell_measurement_temperature 223(2)
_cell_measurement_theta_max 27.44
_cell_measurement_theta_min 2.63
_cell_volume 1317.7(3)
_computing_cell_refinement 'Bruker SMART'
_computing_data_collection 'Bruker SMART'
_computing_data_reduction 'Bruker SAINT'
_computing_molecular_graphics 'Bruker SHELXTL'
_computing_publication_material 'Bruker SHELXTL'
_computing_structure_refinement 'SHELXL-97 (Sheldrick, 1997)'
_computing_structure_solution 'SHELXS-97 (Sheldrick, 1990)'
_diffrn_ambient_temperature 223(2)
_diffrn_measured_fraction_theta_full 0.998
_diffrn_measured_fraction_theta_max 0.998
_diffrn_measurement_device_type 'CCD area detector'
_diffrn_measurement_method 'phi and omega scans'
_diffrn_radiation_monochromator graphite
_diffrn_radiation_source 'fine-focus sealed tube'
_diffrn_radiation_type MoK\a
_diffrn_radiation_wavelength 0.71073
_diffrn_reflns_av_R_equivalents 0.0445
_diffrn_reflns_av_sigmaI/netI 0.0620
_diffrn_reflns_limit_h_max 13
_diffrn_reflns_limit_h_min -18
_diffrn_reflns_limit_k_max 11
_diffrn_reflns_limit_k_min -11
_diffrn_reflns_limit_l_max 13
_diffrn_reflns_limit_l_min -12
_diffrn_reflns_number 3927
_diffrn_reflns_theta_full 26.00
_diffrn_reflns_theta_max 26.00
_diffrn_reflns_theta_min 2.63
_exptl_absorpt_coefficient_mu 0.110
_exptl_absorpt_correction_T_max 0.9934
_exptl_absorpt_correction_T_min 0.9532
_exptl_absorpt_correction_type multi-scan
_exptl_absorpt_process_details 'SADABS (Sheldrick, 2005)'
_exptl_crystal_colour COLOURLESS
_exptl_crystal_density_diffrn 1.504
_exptl_crystal_density_meas ?
_exptl_crystal_description BLOCK
_exptl_crystal_F_000 624
_exptl_crystal_size_max 0.44
_exptl_crystal_size_mid 0.32
_exptl_crystal_size_min 0.06
_refine_diff_density_max 1.474
_refine_diff_density_min -0.620
_refine_diff_density_rms 0.225
_refine_ls_abs_structure_details 'Flack H D (1983), Acta Cryst. A39, 876-881'
_refine_ls_abs_structure_Flack -2(4)
_refine_ls_extinction_method none
_refine_ls_goodness_of_fit_ref 1.666
_refine_ls_hydrogen_treatment constr
_refine_ls_matrix_type full
_refine_ls_number_parameters 199
_refine_ls_number_reflns 1997
_refine_ls_number_restraints 98
_refine_ls_restrained_S_all 1.666
_refine_ls_R_factor_all 0.1417
_refine_ls_R_factor_gt 0.1405
_refine_ls_shift/su_max 0.000
_refine_ls_shift/su_mean 0.000
_refine_ls_structure_factor_coef Fsqd
_refine_ls_weighting_details 'calc w=1/[\s^2^(Fo^2^)+(0.2000P)^2^+0.0000P] where P=(Fo^2^+2Fc^2^)/3'
_refine_ls_weighting_scheme calc
_refine_ls_wR_factor_gt 0.3440
_refine_ls_wR_factor_ref 0.3471
_reflns_number_gt 1939
_reflns_number_total 1997
_reflns_threshold_expression >2sigma(I)
_cod_data_source_file jo201268p_si_002_1.cif
_cod_data_source_block compound_4
_cod_depositor_comments
;
The following automatic conversions were performed:

'_exptl_crystal_density_meas' value 'Not Measured' was changed to '?'
- the value is perceived as not measured.

Automatic conversion script
Id: cif_fix_values 3008 2015-01-20 13:52:24Z robertas 
;
_cod_database_code 4026606

loop_
_symmetry_equiv_pos_as_xyz
'x, y, z'
'x, -y, z+1/2'
'x+1/2, y+1/2, z'
'x+1/2, -y+1/2, z+1/2'

loop_
_atom_site_label
_atom_site_type_symbol
_atom_site_fract_x
_atom_site_fract_y
_atom_site_fract_z
_atom_site_U_iso_or_equiv
_atom_site_adp_type
_atom_site_occupancy
_atom_site_symmetry_multiplicity
_atom_site_calc_flag
_atom_site_refinement_flags
N1 N -0.0407(5) -0.0124(5) 0.7274(7) 0.0422(17) Uani 1 1 d .
N2 N 0.2979(6) -0.0067(6) 1.0862(7) 0.0449(18) Uani 1 1 d .
O1 O 0.0301(5) 0.6728(7) 0.6595(6) 0.0495(16) Uani 1 1 d .
O2 O -0.0098(5) 0.7252(5) 0.8325(6) 0.0457(16) Uani 1 1 d .
H2 H -0.0309 0.7980 0.7856 0.069 Uiso 1 1 calc R
O3 O 0.2448(4) 0.7195(6) 1.0989(5) 0.0405(14) Uani 1 1 d .
H3 H 0.2757 0.7938 1.1073 0.061 Uiso 1 1 calc R
O4 O 0.2741(5) 0.6865(7) 0.9130(6) 0.0526(17) Uani 1 1 d .
C1 C 0.0899(5) 0.3937(6) 0.7747(6) 0.0240(14) Uani 1 1 d U
H1 H 0.0829 0.4254 0.6812 0.029 Uiso 1 1 calc R
C2 C 0.2073(5) 0.3952(6) 0.8948(6) 0.0244(13) Uani 1 1 d U
H2A H 0.2532 0.4272 0.8562 0.029 Uiso 1 1 calc R
C3 C 0.1820(6) 0.5135(7) 0.9730(7) 0.0320(15) Uani 1 1 d U
H3A H 0.1890 0.4814 1.0663 0.038 Uiso 1 1 calc R
C4 C 0.0648(6) 0.5141(7) 0.8518(7) 0.0301(15) Uani 1 1 d U
H4 H 0.0190 0.4820 0.8906 0.036 Uiso 1 1 calc R
C5 C 0.2400(5) 0.6505(6) 0.9901(6) 0.0232(13) Uani 1 1 d U
C6 C 0.0269(5) 0.6457(6) 0.7712(6) 0.0226(12) Uani 1 1 d U
C11 C 0.0321(6) 0.2577(6) 0.7566(8) 0.0357(18) Uani 1 1 d U
C12 C 0.0524(6) 0.1585(10) 0.6735(7) 0.045(2) Uani 1 1 d U
H12 H 0.0919 0.1816 0.6279 0.054 Uiso 1 1 calc R
C13 C 0.0128(7) 0.0294(9) 0.6624(8) 0.044(2) Uani 1 1 d U
H13 H 0.0240 -0.0353 0.6045 0.053 Uiso 1 1 calc R
C14 C -0.0595(6) 0.0776(8) 0.7991(7) 0.0364(16) Uani 1 1 d U
H14 H -0.0985 0.0493 0.8439 0.044 Uiso 1 1 calc R
C15 C -0.0272(5) 0.2149(7) 0.8168(6) 0.0296(15) Uani 1 1 d U
H15 H -0.0458 0.2772 0.8692 0.035 Uiso 1 1 calc R
C16 C 0.2454(6) 0.2579(6) 0.9795(7) 0.0315(16) Uani 1 1 d U
C17 C 0.2201(5) 0.2090(8) 1.0807(7) 0.0322(16) Uani 1 1 d U
H17 H 0.1872 0.2656 1.1192 0.039 Uiso 1 1 calc R
C18 C 0.2450(7) 0.0733(10) 1.1232(9) 0.0437(19) Uani 1 1 d U
H18 H 0.2213 0.0362 1.1846 0.052 Uiso 1 1 calc R
C19 C 0.3273(7) 0.0453(9) 0.9919(8) 0.048(2) Uani 1 1 d U
H19 H 0.3660 -0.0109 0.9622 0.058 Uiso 1 1 calc R
C20 C 0.3026(6) 0.1760(10) 0.9393(8) 0.0407(18) Uani 1 1 d U
H20 H 0.3249 0.2100 0.8752 0.049 Uiso 1 1 calc R

loop_
_atom_site_aniso_label
_atom_site_aniso_U_11
_atom_site_aniso_U_22
_atom_site_aniso_U_33
_atom_site_aniso_U_23
_atom_site_aniso_U_13
_atom_site_aniso_U_12
N1 0.019(3) 0.014(2) 0.064(4) 0.006(2) -0.004(3) -0.002(3)
N2 0.037(4) 0.014(2) 0.055(4) 0.005(2) -0.002(3) -0.007(3)
O1 0.042(3) 0.061(4) 0.045(3) 0.017(3) 0.021(3) -0.006(3)
O2 0.051(4) 0.030(3) 0.058(3) -0.014(2) 0.028(3) 0.002(3)
O3 0.040(3) 0.043(3) 0.036(2) -0.020(2) 0.017(2) 0.004(2)
O4 0.065(5) 0.059(4) 0.052(3) 0.008(3) 0.042(3) -0.009(3)
C1 0.033(4) 0.016(3) 0.028(3) -0.001(2) 0.019(2) 0.002(2)
C2 0.028(3) 0.021(3) 0.028(3) 0.002(2) 0.017(2) 0.003(2)
C3 0.035(4) 0.023(3) 0.038(3) -0.002(2) 0.017(3) -0.004(3)
C4 0.037(4) 0.022(3) 0.036(3) 0.003(2) 0.022(3) 0.011(3)
C5 0.025(3) 0.020(3) 0.024(3) 0.004(2) 0.010(2) 0.010(2)
C6 0.010(3) 0.020(3) 0.029(2) 0.003(2) 0.002(2) -0.005(2)
C11 0.019(3) 0.014(3) 0.048(3) 0.010(2) -0.006(3) -0.007(3)
C12 0.041(4) 0.064(5) 0.032(3) 0.019(3) 0.020(3) 0.005(4)
C13 0.034(4) 0.051(4) 0.038(3) -0.029(3) 0.009(3) 0.001(3)
C14 0.028(4) 0.037(3) 0.045(3) 0.017(3) 0.018(3) -0.002(3)
C15 0.022(3) 0.033(3) 0.026(3) -0.008(2) 0.005(2) 0.008(3)
C16 0.021(3) 0.012(2) 0.035(3) 0.001(2) -0.009(3) -0.006(3)
C17 0.019(3) 0.039(3) 0.036(3) -0.013(3) 0.011(3) 0.007(3)
C18 0.036(4) 0.058(4) 0.042(3) 0.016(3) 0.022(3) -0.008(4)
C19 0.031(4) 0.053(4) 0.039(3) -0.031(3) -0.002(3) 0.018(3)
C20 0.029(4) 0.058(5) 0.032(3) -0.005(3) 0.012(3) -0.015(3)

loop_
_atom_type_symbol
_atom_type_description
_atom_type_scat_dispersion_real
_atom_type_scat_dispersion_imag
_atom_type_scat_source
C C 0.0033 0.0016 'International Tables Vol C Tables 4.2.6.8 and 6.1.1.4'
H H 0.0000 0.0000 'International Tables Vol C Tables 4.2.6.8 and 6.1.1.4'
N N 0.0061 0.0033 'International Tables Vol C Tables 4.2.6.8 and 6.1.1.4'
O O 0.0106 0.0060 'International Tables Vol C Tables 4.2.6.8 and 6.1.1.4'

loop_
_geom_angle_atom_site_label_1
_geom_angle_atom_site_label_2
_geom_angle_atom_site_label_3
_geom_angle
C14 N1 C13 116.9(6)
C18 N2 C19 116.9(6)
C11 C1 C4 116.7(6)
C11 C1 C2 116.1(5)
C4 C1 C2 90.8(5)
C16 C2 C3 115.8(5)
C16 C2 C1 114.4(5)
C3 C2 C1 89.2(5)
C5 C3 C2 115.7(6)
C5 C3 C4 115.0(5)
C2 C3 C4 91.0(5)
C6 C4 C1 117.1(5)
C6 C4 C3 115.8(6)
C1 C4 C3 88.9(5)
O4 C5 O3 126.1(7)
O4 C5 C3 124.1(6)
O3 C5 C3 109.7(5)
O1 C6 O2 125.2(6)
O1 C6 C4 123.9(6)
O2 C6 C4 111.0(5)
C15 C11 C12 116.9(6)
C15 C11 C1 130.1(7)
C12 C11 C1 112.8(7)
C13 C12 C11 117.6(7)
N1 C13 C12 124.7(6)
N1 C14 C15 125.1(6)
C11 C15 C14 118.7(6)
C20 C16 C17 118.7(6)
C20 C16 C2 115.2(7)
C17 C16 C2 125.9(7)
C16 C17 C18 116.9(6)
N2 C18 C17 125.5(6)
C20 C19 N2 121.8(7)
C19 C20 C16 119.9(7)

loop_
_geom_bond_atom_site_label_1
_geom_bond_atom_site_label_2
_geom_bond_distance
N1 C14 1.266(11)
N1 C13 1.328(12)
N2 C18 1.281(12)
N2 C19 1.355(13)
O1 C6 1.229(9)
O2 C6 1.276(8)
O3 C5 1.300(7)
O4 C5 1.191(8)
C1 C11 1.524(8)
C1 C4 1.559(8)
C1 C2 1.586(9)
C2 C16 1.545(8)
C2 C3 1.551(9)
C3 C5 1.536(9)
C3 C4 1.588(10)
C4 C6 1.481(9)
C11 C15 1.365(11)
C11 C12 1.422(12)
C12 C13 1.355(13)
C14 C15 1.388(10)
C16 C20 1.360(12)
C16 C17 1.370(11)
C17 C18 1.374(12)
C19 C20 1.355(13)

loop_
_geom_hbond_atom_site_label_D
_geom_hbond_atom_site_label_H
_geom_hbond_atom_site_label_A
_geom_hbond_distance_DH
_geom_hbond_distance_HA
_geom_hbond_distance_DA
_geom_hbond_angle_DHA
_geom_hbond_site_symmetry_A
O2 H2 N1 0.83 1.91 2.712(8) 161.9 1_565
O3 H3 N2 0.83 1.98 2.773(8) 159.5 1_565
